data_7241301
loop_
_publ_author_name
'Ju, Huiyeong'
'Lee, Jai Young'
'Lee, Shim Sung'

_publ_section_title
;
 Influence of anion and mole-ratio on the formation of 2-D coordination
 networks of thiacalix[4]-bis-monothiacrown-5
;
_journal_name_full CrystEngComm
_journal_paper_doi 10.1039/D0CE01198C
_journal_year 2020
_chemical_formula_moiety '2(C128 H130 Ag4 F12 O32 S18), 2(C3.5 H4), 2(C0.5 H0.5 Cl1.5), 2(C0.5 H2.0 O0.5)'
_chemical_formula_sum 'C265 H273 Ag8 Cl3 F24 O65 P0 S36'
_chemical_formula_weight 7077.29
_space_group_crystal_system monoclinic
_space_group_IT_number 9
_space_group_name_Hall 'C -2yc'
_space_group_name_H-M_alt 'C 1 c 1'
_atom_sites_solution_hydrogens geom
_audit_creation_method SHELXL-2014/7
_audit_update_record
;
2020-06-08 deposited with the CCDC.	2020-09-24 downloaded from the CCDC.
;
_cell_angle_alpha 90
_cell_angle_beta 98.978(3)
_cell_angle_gamma 90
_cell_formula_units_Z 2
_cell_length_a 29.0458(15)
_cell_length_b 26.4503(14)
_cell_length_c 19.6654(11)
_cell_measurement_reflns_used 5626
_cell_measurement_temperature 173(2)
_cell_measurement_theta_max 17.47
_cell_measurement_theta_min 2.24
_cell_volume 14923.2(14)
_computing_cell_refinement 'Bruker SAINT'
_computing_data_collection 'Bruker APEX2'
_computing_data_reduction 'Bruker SAINT'
_computing_molecular_graphics 'Bruker SHELXTL'
_computing_publication_material 'Bruker SHELXTL'
_computing_structure_refinement 'SHELXL-2014/7 (Sheldrick, 2014)'
_computing_structure_solution 'SHELXS-97 (Sheldrick 2008)'
_diffrn_ambient_temperature 173(2)
_diffrn_measured_fraction_theta_full 0.998
_diffrn_measured_fraction_theta_max 0.997
_diffrn_measurement_device_type 'Bruker APEX-II CCD'
_diffrn_measurement_method '\f and \w scans'
_diffrn_radiation_type MoK\a
_diffrn_radiation_wavelength 0.71073
_diffrn_reflns_av_R_equivalents 0.1127
_diffrn_reflns_av_unetI/netI 0.1426
_diffrn_reflns_Laue_measured_fraction_full 0.998
_diffrn_reflns_Laue_measured_fraction_max 0.997
_diffrn_reflns_limit_h_max 35
_diffrn_reflns_limit_h_min -35
_diffrn_reflns_limit_k_max 31
_diffrn_reflns_limit_k_min -32
_diffrn_reflns_limit_l_max 24
_diffrn_reflns_limit_l_min -23
_diffrn_reflns_number 74128
_diffrn_reflns_point_group_measured_fraction_full 0.803
_diffrn_reflns_point_group_measured_fraction_max 0.793
_diffrn_reflns_theta_full 25.242
_diffrn_reflns_theta_max 25.999
_diffrn_reflns_theta_min 1.047
_exptl_absorpt_coefficient_mu 0.882
_exptl_absorpt_correction_T_max 0.7457
_exptl_absorpt_correction_T_min 0.5560
_exptl_absorpt_correction_type multi-scan
_exptl_crystal_colour colourless
_exptl_crystal_density_diffrn 1.575
_exptl_crystal_description block
_exptl_crystal_F_000 7204
_exptl_crystal_size_max 0.168
_exptl_crystal_size_mid 0.135
_exptl_crystal_size_min 0.125
_refine_diff_density_max 0.912
_refine_diff_density_min -0.974
_refine_diff_density_rms 0.118
_refine_ls_abs_structure_details
; 
 Flack x determined using 3372 quotients [(I+)-(I-)]/[(I+)+(I-)] 
 (Parsons, Flack and Wagner, Acta Cryst. B69 (2013) 249-259). 
;
_refine_ls_abs_structure_Flack 0.02(2)
_refine_ls_extinction_method none
_refine_ls_goodness_of_fit_ref 1.007
_refine_ls_hydrogen_treatment constr
_refine_ls_matrix_type full
_refine_ls_number_parameters 1864
_refine_ls_number_reflns 23286
_refine_ls_number_restraints 79
_refine_ls_restrained_S_all 1.008
_refine_ls_R_factor_all 0.1494
_refine_ls_R_factor_gt 0.0743
_refine_ls_shift/su_max 0.002
_refine_ls_shift/su_mean 0.000
_refine_ls_structure_factor_coef Fsqd
_refine_ls_weighting_details 'w=1/[\s^2^(Fo^2^)+(0.1034P)^2^] where P=(Fo^2^+2Fc^2^)/3'
_refine_ls_weighting_scheme calc
_refine_ls_wR_factor_gt 0.1657
_refine_ls_wR_factor_ref 0.2129
_reflns_Friedel_coverage 0.591
_reflns_Friedel_fraction_full 0.608
_reflns_Friedel_fraction_max 0.590
_reflns_number_gt 12811
_reflns_number_total 23286
_reflns_threshold_expression 'I > 2\s(I)'
_cod_data_source_file d0ce01198c2.cif
_cod_data_source_block 3
_cod_original_sg_symbol_H-M 'C c'
_cod_database_code 7241301
_shelx_shelxl_version_number 2014/7
_shelx_space_group_comment
; 
The symmetry employed for this shelxl refinement is uniquely defined 
by the following loop, which should always be used as a source of 
symmetry information in preference to the above space-group names. 
They are only intended as comments. 
;
_shelx_estimated_absorpt_t_min 0.866
_shelx_estimated_absorpt_t_max 0.898

loop_
_space_group_symop_operation_xyz
'x, y, z'
'x, -y, z+1/2'
'x+1/2, y+1/2, z'
'x+1/2, -y+1/2, z+1/2'

loop_
_atom_site_label
_atom_site_type_symbol
_atom_site_fract_x
_atom_site_fract_y
_atom_site_fract_z
_atom_site_U_iso_or_equiv
_atom_site_adp_type
_atom_site_occupancy
_atom_site_site_symmetry_order
_atom_site_calc_flag
_atom_site_refinement_flags_posn
_atom_site_refinement_flags_adp
_atom_site_refinement_flags_occupancy
_atom_site_disorder_assembly
_atom_site_disorder_group
Ag1 Ag 0.47864(5) 0.17393(5) 0.86902(7) 0.0523(4) Uani 1 1 d . . . . .
Ag2 Ag 0.61572(6) 0.24339(5) 0.96973(9) 0.0679(5) Uani 1 1 d . . . . .
Ag3 Ag 0.53004(6) 0.34504(7) 0.83105(9) 0.0761(5) Uani 1 1 d . . . . .
Ag4 Ag 0.87581(5) -0.20320(5) 1.07435(7) 0.0514(4) Uani 1 1 d . . . . .
S1 S 0.18916(19) 0.08361(19) 1.0464(2) 0.0574(13) Uani 1 1 d . . . . .
S2 S 0.32643(18) -0.06366(18) 1.0617(2) 0.0555(13) Uani 1 1 d . . . . .
S3 S 0.31287(18) -0.0647(2) 0.7751(2) 0.0613(14) Uani 1 1 d . . . . .
S4 S 0.16330(18) 0.06892(19) 0.7609(2) 0.0557(13) Uani 1 1 d . . . . .
S5 S 0.40554(16) 0.17555(16) 0.9239(2) 0.0457(10) Uani 1 1 d . . . . .
S6 S 0.10731(16) -0.18214(16) 0.8891(2) 0.0464(11) Uani 1 1 d . . . . .
S7 S 0.65688(18) -0.07758(18) 1.0869(2) 0.0545(12) Uani 1 1 d . . . . .
S8 S 0.63554(16) -0.08158(17) 0.8007(2) 0.0476(11) Uani 1 1 d . . . . .
S9 S 0.77567(18) 0.06276(18) 0.8063(2) 0.0528(12) Uani 1 1 d . . . . .
S10 S 0.79206(16) 0.07284(17) 1.0911(2) 0.0490(11) Uani 1 1 d . . . . .
S11 S 0.56141(15) 0.16860(16) 0.9363(2) 0.0440(10) Uani 1 1 d . . . . .
S12 S 0.86858(16) -0.18363(16) 0.9489(2) 0.0447(10) Uani 1 1 d . . . . .
S13 S 0.34377(16) 0.25928(18) 0.4561(3) 0.0537(12) Uani 1 1 d . . . . .
S14 S 0.47363(17) 0.41496(16) 0.4735(3) 0.0529(12) Uani 1 1 d . . . . .
S15 S 0.61843(16) 0.27482(16) 0.4895(3) 0.0502(12) Uani 1 1 d . . . . .
S16 S 0.48845(16) 0.11863(15) 0.4837(3) 0.0499(11) Uani 1 1 d . . . . .
S17 S 0.48493(17) 0.25754(16) 0.7996(2) 0.0475(11) Uani 1 1 d . . . . .
S18 S 0.45331(16) 0.28117(17) 0.1496(2) 0.0481(11) Uani 1 1 d . . . . .
F1 F 0.4807(8) 0.0021(6) 0.7632(11) 0.151(7) Uani 1 1 d . . . . .
F2 F 0.5005(7) 0.0352(7) 0.6793(9) 0.140(7) Uani 1 1 d . . . . .
F3 F 0.4341(7) 0.0396(9) 0.6937(14) 0.218(15) Uani 1 1 d . . . . .
F4 F 0.7142(10) 0.2455(12) 1.2036(15) 0.226(13) Uani 1 1 d . . . . .
F5 F 0.7593(6) 0.2157(7) 1.1433(9) 0.134(7) Uani 1 1 d . . . . .
F6 F 0.7516(10) 0.3008(6) 1.1763(13) 0.192(11) Uani 1 1 d . . . . .
F7 F 0.3826(8) 0.4405(9) 0.7794(15) 0.194(10) Uani 1 1 d . . . . .
F8 F 0.4210(10) 0.4740(7) 0.7083(12) 0.182(10) Uani 1 1 d . . . . .
F9 F 0.4335(7) 0.4991(6) 0.8072(10) 0.145(7) Uani 1 1 d . . . . .
F10 F 0.7212(7) -0.2833(9) 1.1362(9) 0.159(9) Uani 1 1 d . . . . .
F11 F 0.7328(8) -0.2181(7) 1.1851(13) 0.179(10) Uani 1 1 d . . . . .
F12 F 0.7713(6) -0.2850(9) 1.2172(9) 0.172(10) Uani 1 1 d . . . . .
O1 O 0.2858(4) 0.0430(4) 1.0345(5) 0.044(3) Uani 1 1 d . . . . .
O2 O 0.3639(4) 0.1204(4) 1.0535(5) 0.045(3) Uani 1 1 d . . . . .
O3 O 0.3178(5) 0.1314(5) 0.8191(7) 0.071(4) Uani 1 1 d . . . . .
O4 O 0.2673(4) 0.0359(4) 0.7983(5) 0.049(3) Uani 1 1 d . . . . .
O5 O 0.1634(4) 0.0290(4) 0.9070(6) 0.046(3) Uani 1 1 d . . . . .
O6 O 0.1024(6) -0.0620(6) 0.8805(15) 0.164(13) Uani 1 1 d . . . . .
O7 O 0.2138(5) -0.1666(5) 0.8665(8) 0.076(4) Uani 1 1 d . . . . .
O8 O 0.2791(4) -0.0849(4) 0.9124(6) 0.045(3) Uani 1 1 d . . . . .
O9 O 0.7436(4) 0.0893(4) 0.9452(5) 0.038(3) Uani 1 1 d . . . . .
O10 O 0.6696(4) 0.1721(4) 0.9198(6) 0.054(3) Uani 1 1 d . . . . .
O11 O 0.5683(4) 0.0476(4) 0.9686(7) 0.056(3) Uani 1 1 d . . . . .
O12 O 0.6298(4) -0.0329(4) 0.9426(5) 0.044(3) Uani 1 1 d . . . . .
O13 O 0.7511(4) -0.0355(4) 1.0636(5) 0.041(3) Uani 1 1 d . . . . .
O14 O 0.8340(4) -0.1116(4) 1.0679(5) 0.047(3) Uani 1 1 d . . . . .
O15 O 0.7854(4) -0.1378(4) 0.8418(5) 0.046(3) Uani 1 1 d . . . . .
O16 O 0.7340(4) -0.0439(4) 0.8301(5) 0.041(3) Uani 1 1 d . . . . .
O17 O 0.4267(4) 0.2036(4) 0.5333(6) 0.043(3) Uani 1 1 d . . . . .
O18 O 0.4134(4) 0.2210(4) 0.6704(6) 0.053(3) Uani 1 1 d . . . . .
O19 O 0.5486(4) 0.3150(4) 0.6990(6) 0.053(3) Uani 1 1 d . . . . .
O20 O 0.5361(4) 0.3311(4) 0.5414(5) 0.041(3) Uani 1 1 d . . . . .
O21 O 0.5339(4) 0.2122(4) 0.4245(6) 0.039(3) Uani 1 1 d . . . . .
O22 O 0.5125(5) 0.2099(5) 0.2666(7) 0.072(4) Uani 1 1 d . . . . .
O23 O 0.4232(4) 0.3512(5) 0.2664(6) 0.057(3) Uani 1 1 d . . . . .
O24 O 0.4167(4) 0.3286(4) 0.4038(6) 0.042(3) Uani 1 1 d . . . . .
O25 O 0.4630(9) 0.0951(9) 0.8072(14) 0.154(9) Uani 1 1 d . U . . .
O26 O 0.5169(8) 0.1156(8) 0.7494(9) 0.113(6) Uani 1 1 d . . . . .
O27 O 0.6610(9) 0.2242(10) 1.0795(13) 0.139(10) Uani 1 1 d . . . . .
O28 O 0.7087(14) 0.2890(7) 1.0435(11) 0.204(17) Uani 1 1 d . . . . .
O29 O 0.4863(9) 0.4092(9) 0.7537(17) 0.169(11) Uani 1 1 d . . . . .
O30 O 0.4714(13) 0.4021(13) 0.843(2) 0.220(14) Uani 1 1 d . U . . .
O31 O 0.8303(5) -0.2301(6) 1.1505(8) 0.079(4) Uani 1 1 d . . . . .
O32 O 0.7772(7) -0.2435(6) 1.0585(9) 0.095(5) Uani 1 1 d . . . . .
C1 C 0.2096(6) 0.0195(6) 1.0518(8) 0.042(4) Uani 1 1 d . . . . .
C2 C 0.1797(6) -0.0153(8) 1.0689(8) 0.051(5) Uani 1 1 d . . . . .
H2A H 0.1487 -0.0055 1.0726 0.061 Uiso 1 1 calc R U . . .
C3 C 0.1930(8) -0.0655(7) 1.0814(8) 0.059(6) Uani 1 1 d . . . . .
H3A H 0.1722 -0.0897 1.0954 0.071 Uiso 1 1 calc R U . . .
C4 C 0.2385(7) -0.0788(7) 1.0725(8) 0.051(5) Uani 1 1 d . . . . .
H4A H 0.2484 -0.1129 1.0787 0.061 Uiso 1 1 calc R U . . .
C5 C 0.2685(6) -0.0431(7) 1.0550(7) 0.040(4) Uani 1 1 d . . . . .
C6 C 0.2549(6) 0.0063(6) 1.0462(7) 0.039(4) Uani 1 1 d . . . . .
C7 C 0.3459(6) -0.0454(6) 0.9845(9) 0.041(4) Uani 1 1 d . . . . .
C8 C 0.3877(7) -0.0218(7) 0.9860(10) 0.056(5) Uani 1 1 d . . . . .
H8A H 0.4040 -0.0121 1.0297 0.067 Uiso 1 1 calc R U . . .
C9 C 0.4073(7) -0.0113(6) 0.9310(10) 0.050(5) Uani 1 1 d . . . . .
H9A H 0.4378 0.0026 0.9358 0.060 Uiso 1 1 calc R U . . .
C10 C 0.3819(7) -0.0212(6) 0.8658(11) 0.058(5) Uani 1 1 d . . . . .
H10A H 0.3941 -0.0115 0.8257 0.070 Uiso 1 1 calc R U . . .
C11 C 0.3383(6) -0.0456(7) 0.8594(9) 0.052(5) Uani 1 1 d . . . . .
C12 C 0.3196(6) -0.0593(6) 0.9171(8) 0.038(4) Uani 1 1 d . . . . .
C13 C 0.2532(6) -0.0504(7) 0.7651(8) 0.047(4) Uani 1 1 d . . . . .
C14 C 0.2226(7) -0.0880(7) 0.7361(8) 0.050(5) Uani 1 1 d . . . . .
H14A H 0.2337 -0.1210 0.7288 0.060 Uiso 1 1 calc R U . . .
C15 C 0.1763(7) -0.0767(8) 0.7182(8) 0.055(5) Uani 1 1 d . . . . .
H15A H 0.1557 -0.1020 0.6969 0.065 Uiso 1 1 calc R U . . .
C16 C 0.1587(6) -0.0295(7) 0.7304(8) 0.047(4) Uani 1 1 d . . . . .
H16A H 0.1260 -0.0236 0.7213 0.056 Uiso 1 1 calc R U . . .
C17 C 0.1884(7) 0.0089(7) 0.7557(8) 0.048(4) Uani 1 1 d . . . . .
C18 C 0.2360(6) -0.0019(6) 0.7743(8) 0.036(4) Uani 1 1 d . . . . .
C19 C 0.1866(7) 0.0976(7) 0.8404(9) 0.053(5) Uani 1 1 d . . . . .
C20 C 0.2066(6) 0.1450(7) 0.8356(10) 0.053(5) Uani 1 1 d . . . . .
H20A H 0.2115 0.1582 0.7924 0.064 Uiso 1 1 calc R U . . .
C21 C 0.2189(6) 0.1719(7) 0.8943(11) 0.053(5) Uani 1 1 d . . . . .
H21A H 0.2299 0.2056 0.8917 0.063 Uiso 1 1 calc R U . . .
C22 C 0.2156(7) 0.1511(8) 0.9586(10) 0.061(6) Uani 1 1 d . . . . .
H22A H 0.2259 0.1705 0.9988 0.074 Uiso 1 1 calc R U . . .
C23 C 0.1985(7) 0.1045(6) 0.9652(9) 0.047(4) Uani 1 1 d . . . . .
C24 C 0.1825(6) 0.0773(6) 0.9040(9) 0.046(4) Uani 1 1 d . . . . .
C25 C 0.3107(7) 0.0640(7) 1.0960(9) 0.056(5) Uani 1 1 d . . . . .
H25A H 0.3385 0.0430 1.1114 0.067 Uiso 1 1 calc R U . . .
H25B H 0.2906 0.0628 1.1323 0.067 Uiso 1 1 calc R U . . .
C26 C 0.3255(7) 0.1164(7) 1.0882(10) 0.059(5) Uani 1 1 d . . . . .
H26A H 0.2992 0.1358 1.0626 0.071 Uiso 1 1 calc R U . . .
H26B H 0.3335 0.1319 1.1343 0.071 Uiso 1 1 calc R U . . .
C27 C 0.3802(8) 0.1699(7) 1.0541(9) 0.060(5) Uani 1 1 d . . . . .
H27A H 0.3898 0.1809 1.1023 0.072 Uiso 1 1 calc R U . . .
H27B H 0.3546 0.1923 1.0329 0.072 Uiso 1 1 calc R U . . .
C28 C 0.4208(7) 0.1749(7) 1.0154(9) 0.056(5) Uani 1 1 d . . . . .
H28A H 0.4425 0.1465 1.0286 0.067 Uiso 1 1 calc R U . . .
H28B H 0.4376 0.2066 1.0301 0.067 Uiso 1 1 calc R U . . .
C29 C 0.3829(6) 0.1107(6) 0.9091(9) 0.044(4) Uani 1 1 d . . . . .
H29A H 0.3981 0.0946 0.8729 0.053 Uiso 1 1 calc R U . . .
H29B H 0.3912 0.0909 0.9519 0.053 Uiso 1 1 calc R U . . .
C30 C 0.3322(7) 0.1089(7) 0.8880(9) 0.058(5) Uani 1 1 d . . . . .
H30A H 0.3168 0.1273 0.9222 0.070 Uiso 1 1 calc R U . . .
H30B H 0.3216 0.0732 0.8874 0.070 Uiso 1 1 calc R U . . .
C31 C 0.3219(8) 0.0950(8) 0.7667(10) 0.070(6) Uani 1 1 d . . . . .
H31A H 0.3469 0.0709 0.7849 0.084 Uiso 1 1 calc R U . . .
H31B H 0.3321 0.1129 0.7274 0.084 Uiso 1 1 calc R U . . .
C32 C 0.2800(7) 0.0662(8) 0.7410(9) 0.066(6) Uani 1 1 d . . . . .
H32A H 0.2859 0.0437 0.7030 0.079 Uiso 1 1 calc R U . . .
H32B H 0.2542 0.0894 0.7231 0.079 Uiso 1 1 calc R U . . .
C33 C 0.1149(8) 0.0301(8) 0.9099(14) 0.080(7) Uani 1 1 d . . . . .
H33A H 0.0995 0.0536 0.8741 0.096 Uiso 1 1 calc R U . . .
H33B H 0.1101 0.0436 0.9553 0.096 Uiso 1 1 calc R U . . .
C34 C 0.0921(8) -0.0199(11) 0.8997(19) 0.117(11) Uani 1 1 d . . . . .
H34A H 0.0827 -0.0269 0.9451 0.140 Uiso 1 1 calc R U . . .
H34B H 0.0627 -0.0123 0.8687 0.140 Uiso 1 1 calc R U . . .
C35 C 0.1448(8) -0.0834(8) 0.8980(13) 0.079(7) Uani 1 1 d . . . . .
H35A H 0.1660 -0.0599 0.9269 0.095 Uiso 1 1 calc R U . . .
H35B H 0.1585 -0.0911 0.8561 0.095 Uiso 1 1 calc R U . . .
C36 C 0.1392(8) -0.1317(6) 0.9374(10) 0.063(6) Uani 1 1 d . . . . .
H36A H 0.1233 -0.1233 0.9769 0.076 Uiso 1 1 calc R U . . .
H36B H 0.1707 -0.1444 0.9564 0.076 Uiso 1 1 calc R U . . .
C37 C 0.1397(7) -0.1946(10) 0.8201(12) 0.080(7) Uani 1 1 d . . . . .
H37A H 0.1234 -0.2218 0.7912 0.095 Uiso 1 1 calc R U . . .
H37B H 0.1384 -0.1639 0.7911 0.095 Uiso 1 1 calc R U . . .
C38 C 0.1883(8) -0.2092(9) 0.8381(12) 0.083(7) Uani 1 1 d . . . . .
H38A H 0.1913 -0.2372 0.8720 0.099 Uiso 1 1 calc R U . . .
H38B H 0.2005 -0.2210 0.7966 0.099 Uiso 1 1 calc R U . . .
C39 C 0.2600(8) -0.1716(9) 0.8772(13) 0.084(7) Uani 1 1 d . . . . .
H39A H 0.2765 -0.1945 0.8527 0.101 Uiso 1 1 calc R U . . .
C40 C 0.2829(7) -0.1368(7) 0.9326(10) 0.058(5) Uani 1 1 d . . . . .
H40A H 0.2683 -0.1414 0.9744 0.070 Uiso 1 1 calc R U . . .
H40B H 0.3162 -0.1458 0.9443 0.070 Uiso 1 1 calc R U . . .
C41 C 0.6663(6) -0.1028(6) 1.0060(8) 0.043(4) Uani 1 1 d . . . . .
C42 C 0.6854(7) -0.1506(7) 1.0080(9) 0.049(4) Uani 1 1 d . . . . .
H42A H 0.6944 -0.1668 1.0512 0.059 Uiso 1 1 calc R U . . .
C43 C 0.6916(6) -0.1752(6) 0.9490(10) 0.049(5) Uani 1 1 d . . . . .
H43A H 0.7046 -0.2082 0.9509 0.058 Uiso 1 1 calc R U . . .
C44 C 0.6787(6) -0.1514(6) 0.8867(9) 0.044(4) Uani 1 1 d . . . . .
H44A H 0.6842 -0.1676 0.8456 0.053 Uiso 1 1 calc R U . . .
C45 C 0.6574(5) -0.1036(6) 0.8832(8) 0.035(4) Uani 1 1 d . . . . .
C46 C 0.6492(6) -0.0796(7) 0.9429(8) 0.042(4) Uani 1 1 d . . . . .
C47 C 0.6550(6) -0.0189(6) 0.7959(8) 0.040(4) Uani 1 1 d . . . . .
C48 C 0.6212(6) 0.0179(6) 0.7681(8) 0.045(4) Uani 1 1 d . . . . .
H48A H 0.5890 0.0095 0.7590 0.054 Uiso 1 1 calc R U . . .
C49 C 0.6358(7) 0.0642(8) 0.7551(9) 0.057(5) Uani 1 1 d . . . . .
H49A H 0.6134 0.0884 0.7357 0.068 Uiso 1 1 calc R U . . .
C50 C 0.6803(8) 0.0779(6) 0.7680(9) 0.054(5) Uani 1 1 d . . . . .
H50A H 0.6886 0.1117 0.7589 0.065 Uiso 1 1 calc R U . . .
C51 C 0.7158(6) 0.0427(6) 0.7953(8) 0.046(4) Uani 1 1 d . . . . .
C52 C 0.7020(6) -0.0066(5) 0.8065(8) 0.036(4) Uani 1 1 d . . . . .
C53 C 0.8012(6) 0.0445(5) 0.8909(8) 0.034(4) Uani 1 1 d . . . . .
C54 C 0.8435(7) 0.0215(6) 0.8960(9) 0.049(5) Uani 1 1 d . . . . .
H54A H 0.8552 0.0119 0.8553 0.058 Uiso 1 1 calc R U . . .
C55 C 0.8699(7) 0.0121(6) 0.9600(10) 0.054(5) Uani 1 1 d . . . . .
H55A H 0.8996 -0.0037 0.9635 0.065 Uiso 1 1 calc R U . . .
C56 C 0.8518(5) 0.0262(6) 1.0195(9) 0.041(4) Uani 1 1 d . . . . .
H56A H 0.8691 0.0193 1.0637 0.049 Uiso 1 1 calc R U . . .
C57 C 0.8094(6) 0.0500(6) 1.0140(8) 0.037(4) Uani 1 1 d . . . . .
C58 C 0.7828(6) 0.0620(6) 0.9489(8) 0.036(4) Uani 1 1 d . . . . .
C59 C 0.7340(6) 0.0504(6) 1.0914(7) 0.037(4) Uani 1 1 d . . . . .
C60 C 0.7040(7) 0.0855(7) 1.1120(8) 0.048(4) Uani 1 1 d . . . . .
H60A H 0.7138 0.1196 1.1194 0.057 Uiso 1 1 calc R U . . .
C61 C 0.6583(7) 0.0710(9) 1.1223(8) 0.063(6) Uani 1 1 d . . . . .
H61A H 0.6370 0.0947 1.1359 0.075 Uiso 1 1 calc R U . . .
C62 C 0.6465(7) 0.0210(7) 1.1116(8) 0.050(5) Uani 1 1 d . . . . .
H62A H 0.6166 0.0100 1.1194 0.060 Uiso 1 1 calc R U . . .
C63 C 0.6768(6) -0.0138(6) 1.0898(7) 0.042(4) Uani 1 1 d . . . . .
C64 C 0.7213(6) -0.0003(6) 1.0812(7) 0.039(4) Uani 1 1 d . . . . .
C65 C 0.7500(6) 0.1428(6) 0.9372(10) 0.051(5) Uani 1 1 d . . . . .
H65A H 0.7809 0.1527 0.9624 0.062 Uiso 1 1 calc R U . . .
H65B H 0.7495 0.1506 0.8879 0.062 Uiso 1 1 calc R U . . .
C66 C 0.7144(7) 0.1722(7) 0.9626(10) 0.056(5) Uani 1 1 d . . . . .
H66A H 0.7107 0.1592 1.0086 0.067 Uiso 1 1 calc R U . . .
H66B H 0.7254 0.2076 0.9685 0.067 Uiso 1 1 calc R U . . .
C67 C 0.6465(6) 0.1238(7) 0.9204(9) 0.054(5) Uani 1 1 d . . . . .
H67A H 0.6470 0.1121 0.9684 0.065 Uiso 1 1 calc R U . . .
H67B H 0.6623 0.0983 0.8954 0.065 Uiso 1 1 calc R U . . .
C68 C 0.5951(6) 0.1317(7) 0.8842(10) 0.055(5) Uani 1 1 d . . . . .
H68A H 0.5801 0.0984 0.8745 0.067 Uiso 1 1 calc R U . . .
H68B H 0.5953 0.1491 0.8397 0.067 Uiso 1 1 calc R U . . .
C69 C 0.5618(7) 0.1292(7) 1.0133(9) 0.059(5) Uani 1 1 d . . . . .
H69A H 0.5946 0.1241 1.0350 0.071 Uiso 1 1 calc R U . . .
H69B H 0.5460 0.1481 1.0466 0.071 Uiso 1 1 calc R U . . .
C70 C 0.5394(8) 0.0791(7) 1.0021(10) 0.060(5) Uani 1 1 d . . . . .
H70A H 0.5351 0.0640 1.0468 0.073 Uiso 1 1 calc R U . . .
H70B H 0.5084 0.0826 0.9733 0.073 Uiso 1 1 calc R U . . .
C71 C 0.5546(7) -0.0026(6) 0.9633(10) 0.055(5) Uani 1 1 d . . . . .
H71A H 0.5210 -0.0041 0.9447 0.066 Uiso 1 1 calc R U . . .
H71B H 0.5590 -0.0176 1.0100 0.066 Uiso 1 1 calc R U . . .
C72 C 0.5795(6) -0.0320(7) 0.9206(11) 0.057(5) Uani 1 1 d . . . . .
H72A H 0.5731 -0.0184 0.8731 0.069 Uiso 1 1 calc R U . . .
H72B H 0.5677 -0.0671 0.9193 0.069 Uiso 1 1 calc R U . . .
C73 C 0.7804(6) -0.0585(7) 1.1229(9) 0.053(5) Uani 1 1 d . . . . .
H73A H 0.7624 -0.0608 1.1617 0.064 Uiso 1 1 calc R U . . .
H73B H 0.8077 -0.0365 1.1376 0.064 Uiso 1 1 calc R U . . .
C74 C 0.7968(7) -0.1096(7) 1.1076(8) 0.052(5) Uani 1 1 d . . . . .
H74A H 0.8070 -0.1273 1.1518 0.062 Uiso 1 1 calc R U . . .
H74B H 0.7700 -0.1287 1.0827 0.062 Uiso 1 1 calc R U . . .
C75 C 0.8187(6) -0.1023(6) 0.9953(7) 0.036(4) Uani 1 1 d . . . . .
H75A H 0.8102 -0.0662 0.9880 0.043 Uiso 1 1 calc R U . . .
H75B H 0.7908 -0.1230 0.9788 0.043 Uiso 1 1 calc R U . . .
C76 C 0.8570(6) -0.1154(6) 0.9557(8) 0.043(4) Uani 1 1 d . . . . .
H76A H 0.8860 -0.0987 0.9779 0.052 Uiso 1 1 calc R U . . .
H76B H 0.8492 -0.1014 0.9087 0.052 Uiso 1 1 calc R U . . .
C77 C 0.8134(7) -0.2098(6) 0.9084(9) 0.052(5) Uani 1 1 d . . . . .
H77A H 0.8167 -0.2470 0.9064 0.063 Uiso 1 1 calc R U . . .
H77B H 0.7897 -0.2025 0.9383 0.063 Uiso 1 1 calc R U . . .
C78 C 0.7949(7) -0.1910(7) 0.8367(8) 0.054(5) Uani 1 1 d . . . . .
H78A H 0.8183 -0.1966 0.8058 0.065 Uiso 1 1 calc R U . . .
H78B H 0.7661 -0.2094 0.8177 0.065 Uiso 1 1 calc R U . . .
C79 C 0.7660(6) -0.1166(6) 0.7772(7) 0.042(4) Uani 1 1 d . . . . .
H79A H 0.7338 -0.1292 0.7631 0.050 Uiso 1 1 calc R U . . .
H79B H 0.7848 -0.1264 0.7414 0.050 Uiso 1 1 calc R U . . .
C80 C 0.7658(6) -0.0593(6) 0.7851(8) 0.042(4) Uani 1 1 d . . . . .
H80A H 0.7976 -0.0475 0.8039 0.051 Uiso 1 1 calc R U . . .
H80B H 0.7567 -0.0434 0.7393 0.051 Uiso 1 1 calc R U . . .
C81 C 0.3798(6) 0.3046(7) 0.5012(9) 0.050(5) Uani 1 1 d . . . . .
C82 C 0.3709(7) 0.3150(6) 0.5652(11) 0.051(5) Uani 1 1 d . . . . .
H82A H 0.3488 0.2955 0.5847 0.061 Uiso 1 1 calc R U . . .
C83 C 0.3940(7) 0.3539(8) 0.6018(10) 0.063(6) Uani 1 1 d . . . . .
H83A H 0.3874 0.3617 0.6464 0.076 Uiso 1 1 calc R U . . .
C84 C 0.4276(7) 0.3824(7) 0.5738(11) 0.060(5) Uani 1 1 d . . . . .
H84A H 0.4444 0.4085 0.6003 0.072 Uiso 1 1 calc R U . . .
C85 C 0.4362(6) 0.3726(6) 0.5086(9) 0.044(4) Uani 1 1 d . . . . .
C86 C 0.4086(6) 0.3350(6) 0.4707(9) 0.044(4) Uani 1 1 d . . . . .
C87 C 0.5123(6) 0.3771(6) 0.4352(9) 0.046(4) Uani 1 1 d . . . . .
C88 C 0.5207(6) 0.3878(6) 0.3702(9) 0.041(4) Uani 1 1 d . . . . .
H88A H 0.5012 0.4117 0.3436 0.049 Uiso 1 1 calc R U . . .
C89 C 0.5554(6) 0.3660(7) 0.3418(9) 0.047(4) Uani 1 1 d . . . . .
H89A H 0.5594 0.3745 0.2961 0.057 Uiso 1 1 calc R U . . .
C90 C 0.5852(6) 0.3311(6) 0.3793(9) 0.044(4) Uani 1 1 d . . . . .
H90A H 0.6101 0.3165 0.3600 0.053 Uiso 1 1 calc R U . . .
C91 C 0.5779(6) 0.3180(6) 0.4454(9) 0.041(4) Uani 1 1 d . . . . .
C92 C 0.5436(6) 0.3420(6) 0.4759(8) 0.041(4) Uani 1 1 d . . . . .
C93 C 0.5860(6) 0.2298(6) 0.5285(9) 0.045(4) Uani 1 1 d . . . . .
C94 C 0.6018(6) 0.2172(6) 0.5968(8) 0.042(4) Uani 1 1 d . . . . .
H94A H 0.6263 0.2364 0.6222 0.051 Uiso 1 1 calc R U . . .
C95 C 0.5832(6) 0.1781(6) 0.6283(9) 0.046(4) Uani 1 1 d . . . . .
H95A H 0.5963 0.1695 0.6742 0.055 Uiso 1 1 calc R U . . .
C96 C 0.5453(6) 0.1501(6) 0.5950(10) 0.049(5) Uani 1 1 d . . . . .
H96A H 0.5316 0.1241 0.6185 0.059 Uiso 1 1 calc R U . . .
C97 C 0.5282(6) 0.1615(6) 0.5264(9) 0.044(4) Uani 1 1 d . . . . .
C98 C 0.5496(5) 0.2003(6) 0.4931(8) 0.037(4) Uani 1 1 d . . . . .
C99 C 0.4430(6) 0.1541(6) 0.4343(9) 0.045(4) Uani 1 1 d . . . . .
C100 C 0.4298(7) 0.1424(6) 0.3651(11) 0.054(5) Uani 1 1 d . . . . .
H10B H 0.4467 0.1174 0.3446 0.065 Uiso 1 1 calc R U . . .
C101 C 0.3943(7) 0.1652(7) 0.3270(10) 0.051(5) Uani 1 1 d . . . . .
H10C H 0.3850 0.1547 0.2807 0.061 Uiso 1 1 calc R U . . .
C102 C 0.3710(6) 0.2031(7) 0.3526(11) 0.056(5) Uani 1 1 d . . . . .
H10D H 0.3467 0.2202 0.3234 0.067 Uiso 1 1 calc R U . . .
C103 C 0.3820(6) 0.2174(6) 0.4210(10) 0.047(4) Uani 1 1 d . . . . .
C104 C 0.4183(6) 0.1905(6) 0.4640(9) 0.043(4) Uani 1 1 d . . . . .
C105 C 0.4186(6) 0.1626(7) 0.5801(9) 0.048(4) Uani 1 1 d . . . . .
H10E H 0.4487 0.1500 0.6048 0.057 Uiso 1 1 calc R U . . .
H10F H 0.4024 0.1342 0.5537 0.057 Uiso 1 1 calc R U . . .
C106 C 0.3900(7) 0.1821(8) 0.6296(9) 0.060(5) Uani 1 1 d . . . . .
H10G H 0.3602 0.1953 0.6044 0.072 Uiso 1 1 calc R U . . .
H10H H 0.3826 0.1542 0.6597 0.072 Uiso 1 1 calc R U . . .
C107 C 0.3956(6) 0.2321(7) 0.7305(9) 0.048(4) Uani 1 1 d . . . . .
H10I H 0.3972 0.2021 0.7608 0.058 Uiso 1 1 calc R U . . .
H10J H 0.3627 0.2432 0.7196 0.058 Uiso 1 1 calc R U . . .
C108 C 0.4261(6) 0.2745(7) 0.7653(10) 0.058(5) Uani 1 1 d . . . . .
H10K H 0.4111 0.2882 0.8032 0.070 Uiso 1 1 calc R U . . .
H10L H 0.4270 0.3021 0.7314 0.070 Uiso 1 1 calc R U . . .
C109 C 0.5121(7) 0.2375(7) 0.7235(9) 0.053(5) Uani 1 1 d . . . . .
H10M H 0.5445 0.2265 0.7396 0.063 Uiso 1 1 calc R U . . .
H10N H 0.4947 0.2083 0.7011 0.063 Uiso 1 1 calc R U . . .
C110 C 0.5502(7) 0.3598(7) 0.6590(10) 0.061(5) Uani 1 1 d . . . . .
H11A H 0.5686 0.3857 0.6878 0.073 Uiso 1 1 calc R U . . .
H11B H 0.5181 0.3730 0.6465 0.073 Uiso 1 1 calc R U . . .
C111 C 0.5702(6) 0.3533(7) 0.5964(9) 0.055(5) Uani 1 1 d . . . . .
H11C H 0.5978 0.3311 0.6057 0.066 Uiso 1 1 calc R U . . .
H11D H 0.5805 0.3866 0.5811 0.066 Uiso 1 1 calc R U . . .
C112 C 0.5539(7) 0.1824(7) 0.3788(10) 0.060(5) Uani 1 1 d . . . . .
H11E H 0.5367 0.1500 0.3724 0.072 Uiso 1 1 calc R U . . .
H11F H 0.5864 0.1746 0.3995 0.072 Uiso 1 1 calc R U . . .
C113 C 0.5541(7) 0.2064(8) 0.3089(10) 0.064(6) Uani 1 1 d . . . . .
H11G H 0.5821 0.2185 0.2952 0.077 Uiso 1 1 calc R U . . .
C114 C 0.4794(6) 0.2460(6) 0.2862(8) 0.043(4) Uani 1 1 d . . . . .
H11H H 0.4940 0.2797 0.2947 0.052 Uiso 1 1 calc R U . . .
H11I H 0.4680 0.2347 0.3286 0.052 Uiso 1 1 calc R U . . .
C115 C 0.4403(6) 0.2482(6) 0.2274(9) 0.046(4) Uani 1 1 d . . . . .
H11J H 0.4135 0.2652 0.2431 0.055 Uiso 1 1 calc R U . . .
H11K H 0.4305 0.2131 0.2144 0.055 Uiso 1 1 calc R U . . .
C116 C 0.4697(7) 0.3442(6) 0.1781(10) 0.052(5) Uani 1 1 d . . . . .
H11L H 0.4974 0.3419 0.2145 0.063 Uiso 1 1 calc R U . . .
H11M H 0.4794 0.3628 0.1390 0.063 Uiso 1 1 calc R U . . .
C117 C 0.4337(6) 0.3746(6) 0.2053(9) 0.049(4) Uani 1 1 d . . . . .
H11N H 0.4454 0.4094 0.2157 0.059 Uiso 1 1 calc R U . . .
H11O H 0.4053 0.3767 0.1704 0.059 Uiso 1 1 calc R U . . .
C118 C 0.3920(6) 0.3768(7) 0.3009(9) 0.054(5) Uani 1 1 d . . . . .
H11P H 0.3649 0.3883 0.2676 0.064 Uiso 1 1 calc R U . . .
H11Q H 0.4073 0.4069 0.3242 0.064 Uiso 1 1 calc R U . . .
C119 C 0.3760(6) 0.3431(8) 0.3523(9) 0.056(5) Uani 1 1 d . . . . .
H11R H 0.3613 0.3125 0.3294 0.067 Uiso 1 1 calc R U . . .
H11S H 0.3526 0.3607 0.3753 0.067 Uiso 1 1 calc R U . . .
C120 C 0.4745(10) 0.0427(10) 0.7262(12) 0.078(7) Uani 1 1 d . . . . .
C121 C 0.4825(8) 0.0931(15) 0.7637(12) 0.116(13) Uani 1 1 d . . . . .
C122 C 0.7349(14) 0.2594(13) 1.1419(15) 0.127(13) Uani 1 1 d . . . . .
C123 C 0.6893(15) 0.2569(15) 1.0832(16) 0.116(12) Uani 1 1 d . . . . .
C124 C 0.4250(11) 0.4571(10) 0.7708(15) 0.089(8) Uani 1 1 d . . . . .
C125 C 0.4614(12) 0.4184(9) 0.7875(11) 0.090(9) Uani 1 1 d . . . . .
C126 C 0.7559(9) -0.2563(9) 1.1661(12) 0.073(6) Uani 1 1 d . . . . .
C127 C 0.7900(9) -0.2417(6) 1.1228(14) 0.067(6) Uani 1 1 d . . . . .
C129 C 0.5125(6) 0.2788(7) 0.6717(8) 0.046(4) Uani 1 1 d . . . . .
H12A H 0.5191 0.2647 0.6276 0.055 Uiso 1 1 calc R U . . .
H12B H 0.4817 0.2958 0.6632 0.055 Uiso 1 1 calc R U . . .
C128 C 0.0127(14) -0.0006(14) 0.638(2) 0.060(11) Uani 0.5 1 d . . P . .
H12C H 0.0022 -0.0345 0.6523 0.072 Uiso 0.5 1 calc R U P . .
Cl1 Cl -0.0367(3) 0.0319(3) 0.5919(5) 0.058(3) Uani 0.5 1 d . . P . .
Cl2 Cl 0.0548(4) -0.0095(4) 0.5898(6) 0.069(3) Uani 0.5 1 d . . P . .
Cl3 Cl 0.0324(4) 0.0340(5) 0.7131(6) 0.087(4) Uani 0.5 1 d . . P . .
C130 C 0.6041(14) 0.3106(15) 0.1715(19) 0.066(11) Uani 0.5 1 d D U P . .
H13A H 0.6157 0.3437 0.1887 0.099 Uiso 0.5 1 calc R U P . .
H13B H 0.5874 0.2945 0.2054 0.099 Uiso 0.5 1 calc R U P . .
H13C H 0.6304 0.2892 0.1641 0.099 Uiso 0.5 1 calc R U P . .
C131 C 0.5690(15) 0.3177(14) 0.099(2) 0.073(12) Uani 0.5 1 d D U P . .
C132 C 0.5582(14) 0.3675(14) 0.069(2) 0.065(11) Uani 0.5 1 d D U P . .
H132 H 0.5745 0.3957 0.0905 0.078 Uiso 0.5 1 calc R U P . .
C133 C 0.5249(15) 0.3765(16) 0.010(2) 0.077(13) Uani 0.5 1 d D U P . .
H133 H 0.5189 0.4094 -0.0093 0.093 Uiso 0.5 1 calc R U P . .
C134 C 0.5031(13) 0.3359(12) -0.0178(19) 0.057(10) Uani 0.5 1 d D U P . .
H134 H 0.4786 0.3411 -0.0553 0.068 Uiso 0.5 1 calc R U P . .
C135 C 0.5120(14) 0.2889(14) 0.002(2) 0.066(11) Uani 0.5 1 d D U P . .
H135 H 0.4958 0.2615 -0.0223 0.079 Uiso 0.5 1 calc R U P . .
C136 C 0.5450(14) 0.2804(15) 0.058(2) 0.069(11) Uani 0.5 1 d D U P . .
H136 H 0.5523 0.2462 0.0695 0.083 Uiso 0.5 1 calc R U P . .
O33 O 0.5059(8) 0.1489(8) 1.1468(10) 0.042(5) Uani 0.5 1 d . U P . .
H33 H 0.5164 0.1699 1.1774 0.063 Uiso 0.5 1 calc R U P . .
C137 C 0.4924(16) 0.1024(14) 1.179(2) 0.069(11) Uani 0.5 1 d . U P . .
H13D H 0.5144 0.0958 1.2213 0.103 Uiso 0.5 1 calc R U P . .
H13E H 0.4928 0.0740 1.1472 0.103 Uiso 0.5 1 calc R U P . .
H13F H 0.4609 0.1063 1.1907 0.103 Uiso 0.5 1 calc R U P . .

loop_
_atom_site_aniso_label
_atom_site_aniso_U_11
_atom_site_aniso_U_22
_atom_site_aniso_U_33
_atom_site_aniso_U_23
_atom_site_aniso_U_13
_atom_site_aniso_U_12
Ag1 0.0495(9) 0.0623(9) 0.0450(8) 0.0005(7) 0.0069(6) -0.0010(7)
Ag2 0.0770(12) 0.0543(9) 0.0692(11) 0.0074(8) 0.0010(9) -0.0035(8)
Ag3 0.0710(12) 0.0844(11) 0.0665(11) -0.0065(9) -0.0099(9) 0.0217(9)
Ag4 0.0527(9) 0.0542(8) 0.0442(8) 0.0067(7) -0.0025(6) 0.0015(7)
S1 0.065(3) 0.071(3) 0.038(3) -0.003(2) 0.012(2) 0.024(3)
S2 0.064(3) 0.066(3) 0.033(3) 0.004(2) -0.002(2) 0.018(3)
S3 0.053(3) 0.096(4) 0.034(3) -0.015(2) 0.006(2) 0.018(3)
S4 0.055(3) 0.068(3) 0.039(3) 0.005(2) -0.007(2) 0.013(2)
S5 0.043(3) 0.045(2) 0.049(3) 0.000(2) 0.009(2) -0.002(2)
S6 0.048(3) 0.047(2) 0.042(3) 0.002(2) -0.002(2) -0.006(2)
S7 0.068(3) 0.059(3) 0.039(3) 0.004(2) 0.018(2) -0.016(2)
S8 0.049(3) 0.059(3) 0.033(2) -0.006(2) 0.001(2) -0.015(2)
S9 0.063(3) 0.061(3) 0.035(3) 0.001(2) 0.011(2) -0.024(2)
S10 0.051(3) 0.058(3) 0.035(2) -0.011(2) -0.002(2) -0.012(2)
S11 0.042(3) 0.047(2) 0.043(3) 0.002(2) 0.005(2) 0.005(2)
S12 0.047(3) 0.049(2) 0.036(2) -0.0003(19) 0.003(2) 0.005(2)
S13 0.037(3) 0.060(3) 0.065(3) 0.000(2) 0.009(2) 0.005(2)
S14 0.049(3) 0.045(3) 0.065(3) 0.004(2) 0.008(2) 0.009(2)
S15 0.031(3) 0.049(2) 0.069(3) 0.017(2) 0.003(2) 0.002(2)
S16 0.047(3) 0.037(2) 0.068(3) 0.004(2) 0.015(2) 0.000(2)
S17 0.051(3) 0.052(3) 0.039(3) 0.005(2) 0.005(2) 0.000(2)
S18 0.043(3) 0.065(3) 0.035(2) 0.001(2) 0.002(2) 0.006(2)
F1 0.21(2) 0.078(10) 0.165(18) -0.004(11) 0.045(16) 0.003(12)
F2 0.166(18) 0.146(14) 0.123(14) -0.045(11) 0.071(13) -0.017(13)
F3 0.097(15) 0.24(3) 0.29(3) -0.19(2) -0.058(18) 0.023(15)
F4 0.19(3) 0.32(4) 0.14(2) 0.03(2) -0.051(19) 0.03(3)
F5 0.106(13) 0.145(15) 0.126(14) 0.004(11) -0.059(11) 0.023(11)
F6 0.33(3) 0.065(10) 0.20(2) -0.003(13) 0.08(2) -0.022(15)
F7 0.121(17) 0.23(2) 0.26(3) -0.07(2) 0.098(17) -0.027(17)
F8 0.28(3) 0.120(14) 0.125(17) 0.027(12) -0.020(18) 0.073(16)
F9 0.164(17) 0.095(11) 0.183(18) -0.059(12) 0.044(14) 0.021(11)
F10 0.103(14) 0.28(3) 0.091(12) -0.003(14) 0.020(10) -0.084(16)
F11 0.22(2) 0.111(13) 0.25(3) 0.004(14) 0.17(2) 0.017(14)
F12 0.112(14) 0.28(2) 0.117(14) 0.140(16) -0.002(11) -0.022(14)
O1 0.065(8) 0.044(6) 0.024(6) -0.002(5) 0.016(6) 0.011(6)
O2 0.051(8) 0.044(7) 0.038(7) -0.003(5) 0.008(5) -0.006(5)
O3 0.068(10) 0.080(9) 0.064(10) -0.004(8) 0.011(8) -0.006(8)
O4 0.056(8) 0.063(8) 0.031(6) 0.003(6) 0.012(5) -0.012(6)
O5 0.053(8) 0.042(7) 0.044(7) 0.001(5) 0.009(6) 0.000(6)
O6 0.059(12) 0.048(9) 0.35(4) -0.029(14) -0.089(16) 0.009(8)
O7 0.052(10) 0.080(10) 0.092(11) 0.006(8) -0.004(8) -0.009(7)
O8 0.032(7) 0.054(7) 0.047(7) 0.001(6) 0.000(5) 0.007(6)
O9 0.036(7) 0.034(6) 0.044(7) -0.006(5) 0.002(5) -0.003(5)
O10 0.050(8) 0.053(8) 0.057(8) 0.012(6) -0.001(6) -0.006(6)
O11 0.055(8) 0.046(7) 0.071(9) -0.005(6) 0.017(7) 0.010(6)
O12 0.049(8) 0.038(6) 0.044(7) -0.001(5) 0.005(6) -0.005(5)
O13 0.047(7) 0.051(7) 0.023(6) 0.003(5) 0.002(5) 0.008(6)
O14 0.039(7) 0.066(7) 0.034(6) -0.001(6) 0.003(5) 0.007(6)
O15 0.051(8) 0.060(7) 0.024(6) -0.004(5) -0.005(5) 0.011(6)
O16 0.047(7) 0.049(7) 0.028(6) 0.008(5) 0.008(5) 0.002(5)
O17 0.041(7) 0.043(6) 0.046(7) 0.004(5) 0.010(6) -0.006(5)
O18 0.046(8) 0.064(8) 0.048(8) -0.011(6) 0.006(6) -0.008(6)
O19 0.046(8) 0.058(7) 0.050(8) 0.012(6) -0.002(6) 0.002(6)
O20 0.036(7) 0.046(6) 0.037(7) 0.006(5) 0.001(5) -0.004(5)
O21 0.032(7) 0.040(6) 0.046(7) 0.003(5) 0.008(5) 0.005(5)
O22 0.067(10) 0.096(10) 0.050(8) -0.003(7) -0.002(7) 0.039(8)
O23 0.054(8) 0.064(8) 0.057(8) 0.015(6) 0.024(6) 0.014(6)
O24 0.030(6) 0.050(6) 0.045(7) 0.003(5) 0.003(5) 0.011(5)
O25 0.149(10) 0.160(10) 0.154(10) -0.016(6) 0.027(6) -0.011(6)
O26 0.126(18) 0.145(16) 0.065(11) 0.009(10) 0.005(11) -0.007(13)
O27 0.12(2) 0.17(2) 0.119(19) -0.073(17) -0.008(15) 0.015(16)
O28 0.48(6) 0.077(13) 0.055(12) 0.008(10) 0.04(2) 0.05(2)
O29 0.15(2) 0.115(17) 0.26(3) -0.015(19) 0.08(2) 0.063(15)
O30 0.223(15) 0.220(15) 0.218(15) -0.002(7) 0.039(7) 0.001(7)
O31 0.044(9) 0.099(11) 0.092(12) 0.013(9) 0.000(8) -0.011(8)
O32 0.116(15) 0.108(13) 0.067(11) 0.018(9) 0.033(10) 0.005(10)
C1 0.050(12) 0.056(11) 0.019(8) 0.001(7) 0.006(8) 0.007(9)
C2 0.041(11) 0.095(16) 0.016(9) 0.002(9) 0.000(7) 0.006(10)
C3 0.099(18) 0.053(12) 0.025(10) -0.012(8) 0.013(10) -0.023(11)
C4 0.063(14) 0.063(12) 0.023(9) -0.006(8) -0.005(9) 0.013(11)
C5 0.039(10) 0.064(12) 0.017(8) 0.001(7) 0.004(7) 0.022(9)
C6 0.049(12) 0.048(10) 0.021(8) 0.003(7) 0.010(7) 0.003(9)
C7 0.031(10) 0.044(10) 0.047(11) -0.003(8) 0.003(8) 0.012(8)
C8 0.054(13) 0.068(13) 0.040(11) -0.014(9) -0.011(10) 0.011(10)
C9 0.045(11) 0.039(10) 0.060(13) -0.001(9) -0.011(10) 0.011(8)
C10 0.067(15) 0.047(11) 0.067(14) 0.007(9) 0.026(11) 0.017(10)
C11 0.041(12) 0.066(12) 0.051(12) -0.003(9) 0.007(9) 0.009(9)
C12 0.030(10) 0.051(10) 0.034(9) -0.004(8) 0.007(7) 0.015(8)
C13 0.047(11) 0.072(12) 0.022(9) -0.012(8) 0.006(8) -0.011(9)
C14 0.063(14) 0.066(12) 0.023(9) 0.000(8) 0.016(8) 0.007(10)
C15 0.065(14) 0.071(14) 0.026(9) 0.005(8) 0.001(9) -0.020(10)
C16 0.042(11) 0.068(13) 0.030(9) 0.002(9) 0.002(8) -0.001(9)
C17 0.055(13) 0.067(12) 0.021(9) -0.002(8) 0.002(8) 0.004(10)
C18 0.046(11) 0.039(9) 0.027(9) 0.000(7) 0.013(7) -0.001(8)
C19 0.049(12) 0.056(12) 0.051(12) -0.002(9) 0.003(9) 0.014(9)
C20 0.044(12) 0.057(12) 0.057(13) 0.011(10) 0.006(9) 0.004(9)
C21 0.042(12) 0.045(10) 0.070(14) -0.002(10) 0.005(10) -0.008(8)
C22 0.049(13) 0.090(16) 0.043(12) -0.016(11) 0.000(9) 0.026(11)
C23 0.068(13) 0.036(10) 0.038(10) -0.012(8) 0.011(9) 0.008(9)
C24 0.035(11) 0.049(10) 0.055(12) 0.010(9) 0.011(8) 0.011(8)
C25 0.057(13) 0.080(14) 0.031(10) -0.003(9) 0.011(9) -0.005(10)
C26 0.048(12) 0.074(14) 0.055(13) -0.001(10) 0.008(10) -0.008(10)
C27 0.079(15) 0.065(13) 0.040(11) -0.006(9) 0.016(10) -0.013(11)
C28 0.072(14) 0.052(11) 0.048(11) -0.014(9) 0.022(10) -0.020(10)
C29 0.038(11) 0.051(10) 0.042(10) -0.006(8) 0.007(8) 0.004(8)
C30 0.061(14) 0.070(13) 0.043(11) -0.012(10) 0.007(9) -0.010(10)
C31 0.084(17) 0.088(15) 0.041(12) 0.019(11) 0.015(11) -0.009(13)
C32 0.071(15) 0.089(15) 0.035(11) 0.000(10) -0.001(10) -0.035(12)
C33 0.068(16) 0.054(13) 0.12(2) 0.021(13) 0.032(14) 0.018(11)
C34 0.037(14) 0.12(2) 0.19(3) -0.06(2) 0.019(17) -0.010(15)
C35 0.074(17) 0.062(13) 0.094(18) 0.032(12) -0.010(13) -0.010(12)
C36 0.088(16) 0.043(10) 0.048(12) 0.001(9) -0.020(10) -0.007(10)
C37 0.042(14) 0.118(18) 0.081(16) -0.046(14) 0.016(11) -0.028(12)
C38 0.082(19) 0.107(18) 0.062(15) -0.037(13) 0.024(13) -0.030(15)
C39 0.052(15) 0.092(17) 0.11(2) -0.034(14) 0.001(13) 0.000(12)
C40 0.059(13) 0.061(12) 0.053(12) -0.005(10) 0.000(10) 0.008(10)
C41 0.039(10) 0.051(11) 0.040(10) -0.006(8) 0.007(8) -0.022(8)
C42 0.063(13) 0.047(11) 0.037(10) 0.006(8) 0.009(9) -0.005(9)
C43 0.041(11) 0.029(9) 0.080(15) 0.005(9) 0.022(10) -0.001(8)
C44 0.034(10) 0.047(10) 0.054(12) -0.011(9) 0.014(8) -0.009(8)
C45 0.022(9) 0.038(9) 0.042(10) 0.002(7) -0.002(7) -0.002(7)
C46 0.026(9) 0.069(12) 0.031(9) 0.011(8) -0.001(7) -0.020(8)
C47 0.044(11) 0.060(11) 0.018(8) -0.004(7) 0.008(7) 0.000(8)
C48 0.047(11) 0.054(11) 0.034(10) 0.008(8) 0.005(8) 0.007(9)
C49 0.057(14) 0.077(14) 0.032(10) 0.007(9) -0.012(9) 0.013(11)
C50 0.095(17) 0.033(10) 0.034(10) 0.009(8) 0.010(10) 0.009(10)
C51 0.054(12) 0.059(11) 0.026(9) -0.005(8) 0.009(8) -0.009(9)
C52 0.043(11) 0.028(8) 0.038(9) -0.002(7) 0.010(8) 0.000(7)
C53 0.037(10) 0.032(8) 0.033(9) -0.003(7) 0.004(7) -0.016(7)
C54 0.061(13) 0.051(11) 0.034(10) -0.011(8) 0.007(9) -0.008(9)
C55 0.036(11) 0.052(11) 0.078(15) -0.012(10) 0.024(10) -0.004(8)
C56 0.026(10) 0.037(9) 0.055(11) -0.008(8) -0.007(8) -0.009(7)
C57 0.039(10) 0.037(9) 0.033(9) -0.009(7) 0.007(7) -0.010(7)
C58 0.037(10) 0.043(9) 0.028(9) -0.004(7) 0.008(7) -0.017(8)
C59 0.054(11) 0.048(10) 0.011(7) 0.001(7) 0.010(7) 0.003(8)
C60 0.068(14) 0.056(11) 0.020(9) -0.008(8) 0.009(8) 0.002(9)
C61 0.066(15) 0.101(17) 0.021(9) 0.019(10) 0.005(9) 0.012(12)
C62 0.060(13) 0.063(13) 0.025(9) 0.007(8) 0.005(8) -0.002(10)
C63 0.057(12) 0.050(10) 0.021(8) -0.005(7) 0.016(8) -0.003(9)
C64 0.055(12) 0.043(10) 0.019(8) 0.004(7) 0.003(7) 0.000(8)
C65 0.034(11) 0.045(10) 0.069(13) -0.005(9) -0.011(9) -0.002(8)
C66 0.055(13) 0.057(12) 0.053(12) -0.011(9) 0.002(10) -0.004(9)
C67 0.051(13) 0.059(12) 0.049(11) -0.009(9) 0.001(9) -0.005(9)
C68 0.050(12) 0.052(11) 0.064(13) -0.009(9) 0.008(10) -0.002(9)
C69 0.072(14) 0.066(13) 0.046(11) 0.022(9) 0.026(10) 0.027(11)
C70 0.093(16) 0.045(11) 0.048(12) 0.013(9) 0.027(11) -0.010(10)
C71 0.058(13) 0.030(10) 0.075(14) 0.010(9) 0.000(10) -0.010(9)
C72 0.041(12) 0.049(11) 0.081(15) -0.009(10) 0.003(10) -0.002(9)
C73 0.051(12) 0.075(13) 0.030(10) 0.000(9) -0.004(8) 0.010(10)
C74 0.060(13) 0.064(12) 0.028(9) 0.006(8) -0.003(9) 0.001(10)
C75 0.041(10) 0.038(9) 0.025(8) 0.000(7) -0.008(7) -0.002(7)
C76 0.033(10) 0.061(11) 0.034(9) 0.003(8) 0.000(7) -0.003(8)
C77 0.055(12) 0.048(10) 0.048(11) 0.004(9) -0.009(9) 0.001(9)
C78 0.066(13) 0.065(12) 0.028(10) -0.007(8) 0.001(9) 0.031(10)
C79 0.056(12) 0.051(10) 0.016(8) 0.004(7) 0.002(7) 0.013(8)
C80 0.047(11) 0.048(10) 0.029(9) 0.010(8) -0.002(8) -0.003(8)
C81 0.046(12) 0.060(11) 0.042(11) 0.013(9) 0.002(9) 0.021(9)
C82 0.046(12) 0.036(9) 0.067(14) 0.013(9) -0.001(10) -0.002(8)
C83 0.047(13) 0.094(16) 0.052(12) 0.033(12) 0.021(10) 0.042(12)
C84 0.051(13) 0.050(11) 0.071(14) -0.012(10) -0.012(11) 0.023(10)
C85 0.038(11) 0.052(10) 0.043(10) -0.007(8) 0.009(8) 0.022(8)
C86 0.034(10) 0.053(11) 0.044(10) 0.004(9) 0.000(8) 0.021(8)
C87 0.041(11) 0.042(10) 0.052(11) 0.001(8) 0.003(8) -0.012(8)
C88 0.044(11) 0.030(9) 0.045(10) 0.009(7) -0.001(8) 0.000(7)
C89 0.050(12) 0.059(11) 0.033(9) 0.006(8) 0.006(8) -0.012(9)
C90 0.039(11) 0.040(9) 0.053(11) -0.002(8) 0.005(8) -0.007(8)
C91 0.032(10) 0.037(9) 0.054(11) 0.013(8) 0.006(8) -0.002(7)
C92 0.046(11) 0.034(9) 0.038(10) 0.016(7) -0.011(8) -0.010(8)
C93 0.041(11) 0.048(10) 0.046(11) 0.001(8) 0.006(9) 0.013(8)
C94 0.036(10) 0.049(10) 0.039(10) 0.008(8) -0.006(8) 0.004(8)
C95 0.050(12) 0.044(10) 0.047(11) 0.018(8) 0.014(9) 0.017(9)
C96 0.051(12) 0.034(9) 0.064(13) 0.017(9) 0.012(10) 0.011(8)
C97 0.035(10) 0.042(9) 0.053(11) 0.001(8) 0.003(8) 0.011(8)
C98 0.026(9) 0.040(9) 0.045(10) 0.006(8) 0.008(7) 0.005(7)
C99 0.037(10) 0.053(11) 0.048(11) 0.000(9) 0.013(8) -0.009(8)
C100 0.055(13) 0.037(10) 0.079(15) -0.017(10) 0.040(11) -0.024(9)
C101 0.046(12) 0.059(12) 0.048(11) -0.004(9) 0.010(9) -0.007(10)
C102 0.034(11) 0.064(12) 0.068(14) 0.013(11) 0.000(10) -0.014(9)
C103 0.030(10) 0.053(11) 0.058(12) 0.010(9) 0.006(9) -0.012(8)
C104 0.045(11) 0.033(9) 0.049(11) -0.005(8) 0.005(8) 0.001(8)
C105 0.039(11) 0.066(12) 0.042(10) 0.009(9) 0.016(8) -0.002(9)
C106 0.062(13) 0.079(14) 0.039(11) 0.009(10) 0.004(9) -0.023(11)
C107 0.030(10) 0.064(12) 0.046(11) -0.001(9) -0.010(8) -0.001(8)
C108 0.043(12) 0.083(13) 0.047(11) 0.003(10) 0.000(9) 0.021(10)
C109 0.045(12) 0.055(11) 0.062(12) -0.005(9) 0.023(9) 0.001(9)
C110 0.058(14) 0.061(12) 0.063(14) 0.000(10) 0.004(11) -0.023(10)
C111 0.037(11) 0.080(13) 0.042(11) 0.008(10) -0.009(8) -0.018(9)
C112 0.067(14) 0.053(11) 0.064(13) 0.009(9) 0.019(10) 0.033(10)
C113 0.048(13) 0.088(15) 0.059(13) 0.020(11) 0.016(10) 0.025(11)
C114 0.040(11) 0.053(10) 0.036(10) -0.004(8) 0.008(8) 0.007(8)
C115 0.041(11) 0.047(10) 0.048(11) -0.009(8) 0.003(8) -0.002(8)
C116 0.046(12) 0.060(12) 0.054(12) 0.002(9) 0.017(9) -0.002(9)
C117 0.052(12) 0.045(10) 0.049(11) 0.008(8) 0.009(9) 0.006(9)
C118 0.039(11) 0.066(12) 0.055(12) -0.002(10) 0.005(9) 0.011(9)
C119 0.025(10) 0.090(14) 0.050(12) -0.003(10) -0.003(8) 0.013(9)
C120 0.09(2) 0.089(18) 0.044(13) -0.023(13) -0.007(13) 0.008(14)
C121 0.039(14) 0.27(4) 0.039(13) -0.010(18) 0.006(10) -0.060(19)
C122 0.20(4) 0.11(2) 0.061(19) -0.002(17) -0.03(2) 0.08(2)
C123 0.16(4) 0.12(3) 0.06(2) -0.03(2) 0.00(2) 0.06(2)
C124 0.11(2) 0.088(19) 0.080(19) -0.025(16) 0.036(16) -0.008(17)
C125 0.17(3) 0.068(15) 0.033(12) -0.004(11) 0.004(14) 0.054(17)
C126 0.074(17) 0.077(15) 0.068(16) 0.017(13) 0.013(13) 0.013(13)
C127 0.084(18) 0.031(10) 0.092(19) 0.025(11) 0.034(15) 0.024(11)
C129 0.040(11) 0.071(12) 0.029(9) 0.008(8) 0.010(8) 0.011(9)
C128 0.06(3) 0.04(2) 0.08(3) -0.017(19) 0.02(2) -0.014(18)
Cl1 0.046(6) 0.063(6) 0.060(6) -0.026(5) -0.011(5) -0.001(4)
Cl2 0.064(7) 0.068(6) 0.073(7) -0.025(5) 0.008(5) -0.002(5)
Cl3 0.069(8) 0.115(9) 0.067(7) -0.033(7) -0.021(6) 0.023(7)
C130 0.064(15) 0.068(15) 0.070(15) -0.005(11) 0.024(11) 0.021(11)
C131 0.070(13) 0.077(13) 0.073(13) -0.002(6) 0.019(7) 0.002(6)
C132 0.062(12) 0.070(12) 0.066(12) -0.003(6) 0.018(7) -0.002(6)
C133 0.077(14) 0.080(14) 0.078(14) 0.002(6) 0.021(7) 0.001(7)
C134 0.055(11) 0.065(11) 0.053(11) -0.001(6) 0.016(6) -0.002(6)
C135 0.064(12) 0.069(12) 0.066(12) -0.005(6) 0.016(7) 0.002(6)
C136 0.070(13) 0.070(13) 0.068(13) -0.003(6) 0.017(7) -0.004(6)
O33 0.060(11) 0.044(9) 0.024(9) -0.006(8) 0.007(8) 0.006(8)
C137 0.084(16) 0.059(14) 0.064(15) -0.005(11) 0.019(12) 0.007(12)

loop_
_atom_type_symbol
_atom_type_description
_atom_type_scat_dispersion_real
_atom_type_scat_dispersion_imag
_atom_type_scat_source
C C 0.0033 0.0016 'International Tables Vol C Tables 4.2.6.8 and 6.1.1.4'
H H 0.0000 0.0000 'International Tables Vol C Tables 4.2.6.8 and 6.1.1.4'
O O 0.0106 0.0060 'International Tables Vol C Tables 4.2.6.8 and 6.1.1.4'
F F 0.0171 0.0103 'International Tables Vol C Tables 4.2.6.8 and 6.1.1.4'
P P 0.1023 0.0942 'International Tables Vol C Tables 4.2.6.8 and 6.1.1.4'
S S 0.1246 0.1234 'International Tables Vol C Tables 4.2.6.8 and 6.1.1.4'
Ag Ag -0.8971 1.1015 'International Tables Vol C Tables 4.2.6.8 and 6.1.1.4'
Cl Cl 0.1484 0.1585 'International Tables Vol C Tables 4.2.6.8 and 6.1.1.4'

loop_
_geom_angle_atom_site_label_1
_geom_angle_atom_site_label_2
_geom_angle_atom_site_label_3
_geom_angle
_geom_angle_site_symmetry_1
_geom_angle_site_symmetry_3
_geom_angle_publ_flag
O25 Ag1 S5 97.2(7) . . ?
O25 Ag1 S11 107.4(6) . . ?
S5 Ag1 S11 124.32(15) . . ?
O25 Ag1 S17 119.2(7) . . ?
S5 Ag1 S17 109.85(15) . . ?
S11 Ag1 S17 100.35(15) . . ?
O27 Ag2 S6 135.9(7) . 3 ?
O27 Ag2 S11 107.3(7) . . ?
S6 Ag2 S11 116.69(16) 3 . ?
O27 Ag2 O10 85.0(6) . . ?
S6 Ag2 O10 108.6(3) 3 . ?
S11 Ag2 O10 74.8(3) . . ?
O30 Ag3 S6 141.1(10) . 3 ?
O30 Ag3 O29 45.7(11) . . ?
S6 Ag3 O29 145.4(7) 3 . ?
O30 Ag3 S17 104.1(9) . . ?
S6 Ag3 S17 103.42(15) 3 . ?
O29 Ag3 S17 105.2(7) . . ?
O30 Ag3 O19 121.2(10) . . ?
S6 Ag3 O19 93.0(3) 3 . ?
O29 Ag3 O19 77.6(7) . . ?
S17 Ag3 O19 72.8(3) . . ?
O31 Ag4 S12 138.7(4) . . ?
O31 Ag4 S18 96.9(4) . 3_546 ?
S12 Ag4 S18 122.84(16) . 3_546 ?
O31 Ag4 O13 80.5(4) . . ?
S12 Ag4 O13 81.22(14) . . ?
S18 Ag4 O13 130.58(15) 3_546 . ?
C23 S1 C1 104.8(7) . . ?
C5 S2 C7 106.4(7) . . ?
C13 S3 C11 107.6(8) . . ?
C17 S4 C19 109.5(8) . . ?
C28 S5 C29 100.2(8) . . ?
C28 S5 Ag1 109.7(7) . . ?
C29 S5 Ag1 102.7(5) . . ?
C37 S6 C36 104.3(10) . . ?
C37 S6 Ag3 104.5(8) . 3_445 ?
C36 S6 Ag3 112.6(7) . 3_445 ?
C37 S6 Ag2 108.7(9) . 3_445 ?
C36 S6 Ag2 104.7(6) . 3_445 ?
Ag3 S6 Ag2 120.83(19) 3_445 3_445 ?
C63 S7 C41 106.7(7) . . ?
C45 S8 C47 106.9(7) . . ?
C53 S9 C51 106.6(7) . . ?
C57 S10 C59 106.5(7) . . ?
C68 S11 C69 103.1(9) . . ?
C68 S11 Ag2 101.3(6) . . ?
C69 S11 Ag2 107.7(7) . . ?
C68 S11 Ag1 106.5(6) . . ?
C69 S11 Ag1 110.0(7) . . ?
Ag2 S11 Ag1 125.68(17) . . ?
C77 S12 C76 104.3(8) . . ?
C77 S12 Ag4 106.7(6) . . ?
C76 S12 Ag4 96.9(5) . . ?
C81 S13 C103 105.3(8) . . ?
C87 S14 C85 106.2(7) . . ?
C93 S15 C91 106.8(8) . . ?
C97 S16 C99 107.4(8) . . ?
C108 S17 C109 105.4(9) . . ?
C108 S17 Ag1 105.5(7) . . ?
C109 S17 Ag1 104.5(6) . . ?
C108 S17 Ag3 105.8(7) . . ?
C109 S17 Ag3 100.2(6) . . ?
Ag1 S17 Ag3 132.75(18) . . ?
C116 S18 C115 105.0(8) . . ?
C116 S18 Ag4 101.5(6) . 3_454 ?
C115 S18 Ag4 106.4(6) . 3_454 ?
C6 O1 C25 113.2(12) . . ?
C27 O2 C26 111.2(14) . . ?
C31 O3 C30 110.3(15) . . ?
C18 O4 C32 111.2(12) . . ?
C24 O5 C33 112.6(13) . . ?
C34 O6 C35 124(2) . . ?
C39 O7 C38 115.9(18) . . ?
C12 O8 C40 115.8(12) . . ?
C58 O9 C65 114.3(12) . . ?
C66 O10 C67 112.1(13) . . ?
C66 O10 Ag2 107.9(10) . . ?
C67 O10 Ag2 108.3(10) . . ?
C71 O11 C70 114.4(14) . . ?
C46 O12 C72 114.3(12) . . ?
C64 O13 C73 113.5(12) . . ?
C64 O13 Ag4 162.4(8) . . ?
C73 O13 Ag4 50.3(8) . . ?
C74 O14 C75 112.9(12) . . ?
C79 O15 C78 112.1(11) . . ?
C52 O16 C80 117.3(11) . . ?
C104 O17 C105 114.3(12) . . ?
C107 O18 C106 115.3(13) . . ?
C110 O19 C129 115.2(12) . . ?
C110 O19 Ag3 107.4(10) . . ?
C129 O19 Ag3 106.9(9) . . ?
C92 O20 C111 114.8(12) . . ?
C112 O21 C98 112.9(12) . . ?
C113 O22 C114 116.5(14) . . ?
C118 O23 C117 116.3(13) . . ?
C86 O24 C119 112.6(12) . . ?
C121 O25 Ag1 111(3) . . ?
C123 O27 Ag2 100(3) . . ?
C125 O29 Ag3 96(2) . . ?
C125 O30 Ag3 103(3) . . ?
C127 O31 Ag4 113.1(15) . . ?
C2 C1 C6 120.4(16) . . ?
C2 C1 S1 116.1(14) . . ?
C6 C1 S1 123.1(14) . . ?
C1 C2 C3 121.6(18) . . ?
C2 C3 C4 117.2(18) . . ?
C5 C4 C3 120.5(17) . . ?
C6 C5 C4 120.6(16) . . ?
C6 C5 S2 124.1(15) . . ?
C4 C5 S2 114.2(13) . . ?
C5 C6 O1 121.0(15) . . ?
C5 C6 C1 119.5(16) . . ?
O1 C6 C1 119.5(15) . . ?
C8 C7 C12 118.1(16) . . ?
C8 C7 S2 120.6(14) . . ?
C12 C7 S2 121.0(13) . . ?
C9 C8 C7 124.9(18) . . ?
C8 C9 C10 118.3(19) . . ?
C9 C10 C11 120.3(18) . . ?
C12 C11 C10 120.7(17) . . ?
C12 C11 S3 122.1(15) . . ?
C10 C11 S3 116.7(14) . . ?
O8 C12 C11 121.8(15) . . ?
O8 C12 C7 120.9(14) . . ?
C11 C12 C7 117.3(16) . . ?
C18 C13 C14 119.1(16) . . ?
C18 C13 S3 123.5(13) . . ?
C14 C13 S3 116.6(14) . . ?
C15 C14 C13 119.2(18) . . ?
C14 C15 C16 121.8(18) . . ?
C17 C16 C15 120.0(18) . . ?
C16 C17 C18 118.8(16) . . ?
C16 C17 S4 116.5(14) . . ?
C18 C17 S4 124.7(14) . . ?
O4 C18 C13 118.4(15) . . ?
O4 C18 C17 120.7(14) . . ?
C13 C18 C17 120.8(15) . . ?
C24 C19 C20 120.6(17) . . ?
C24 C19 S4 123.7(15) . . ?
C20 C19 S4 115.6(14) . . ?
C21 C20 C19 118.2(17) . . ?
C20 C21 C22 121.2(18) . . ?
C23 C22 C21 121.9(18) . . ?
C22 C23 C24 117.5(17) . . ?
C22 C23 S1 119.4(14) . . ?
C24 C23 S1 122.5(14) . . ?
C19 C24 O5 119.1(16) . . ?
C19 C24 C23 120.4(17) . . ?
O5 C24 C23 120.5(15) . . ?
O1 C25 C26 113.6(15) . . ?
O2 C26 C25 113.1(16) . . ?
O2 C27 C28 111.8(15) . . ?
C27 C28 S5 114.8(14) . . ?
C30 C29 S5 113.2(12) . . ?
C29 C30 O3 111.8(15) . . ?
O3 C31 C32 116.3(18) . . ?
C31 C32 O4 108.3(15) . . ?
O5 C33 C34 113.6(17) . . ?
O6 C34 C33 137(2) . . ?
O6 C35 C36 109(2) . . ?
C35 C36 S6 116.1(14) . . ?
C38 C37 S6 117.9(17) . . ?
O7 C38 C37 108(2) . . ?
O7 C39 C40 112(2) . . ?
O8 C40 C39 112.5(16) . . ?
C42 C41 C46 120.8(15) . . ?
C42 C41 S7 115.7(13) . . ?
C46 C41 S7 122.8(14) . . ?
C43 C42 C41 121.2(16) . . ?
C42 C43 C44 119.0(16) . . ?
C43 C44 C45 120.8(16) . . ?
C46 C45 C44 120.2(15) . . ?
C46 C45 S8 123.1(12) . . ?
C44 C45 S8 116.1(12) . . ?
O12 C46 C45 122.6(14) . . ?
O12 C46 C41 119.4(15) . . ?
C45 C46 C41 117.6(16) . . ?
C52 C47 C48 119.9(15) . . ?
C52 C47 S8 122.1(13) . . ?
C48 C47 S8 117.0(13) . . ?
C49 C48 C47 118.6(18) . . ?
C50 C49 C48 122.9(18) . . ?
C49 C50 C51 121.1(17) . . ?
C52 C51 C50 117.5(16) . . ?
C52 C51 S9 123.6(14) . . ?
C50 C51 S9 118.7(14) . . ?
O16 C52 C47 118.4(13) . . ?
O16 C52 C51 121.7(15) . . ?
C47 C52 C51 119.8(16) . . ?
C54 C53 C58 122.6(15) . . ?
C54 C53 S9 115.4(12) . . ?
C58 C53 S9 120.9(13) . . ?
C53 C54 C55 120.6(16) . . ?
C54 C55 C56 118.8(17) . . ?
C57 C56 C55 120.3(17) . . ?
C56 C57 C58 121.7(15) . . ?
C56 C57 S10 117.4(13) . . ?
C58 C57 S10 120.4(12) . . ?
O9 C58 C53 123.9(14) . . ?
O9 C58 C57 120.3(13) . . ?
C53 C58 C57 115.8(15) . . ?
C60 C59 C64 121.7(16) . . ?
C60 C59 S10 114.6(13) . . ?
C64 C59 S10 123.1(13) . . ?
C59 C60 C61 120.3(18) . . ?
C62 C61 C60 117.0(19) . . ?
C61 C62 C63 122.0(19) . . ?
C64 C63 C62 121.3(16) . . ?
C64 C63 S7 123.2(13) . . ?
C62 C63 S7 114.8(14) . . ?
O13 C64 C63 120.3(15) . . ?
O13 C64 C59 122.2(15) . . ?
C63 C64 C59 117.6(15) . . ?
C66 C65 O9 112.4(16) . . ?
O10 C66 C65 115.5(15) . . ?
O10 C67 C68 106.8(14) . . ?
C67 C68 S11 112.1(13) . . ?
C70 C69 S11 116.1(14) . . ?
O11 C70 C69 108.5(16) . . ?
O11 C71 C72 113.6(16) . . ?
C71 C72 O12 114.3(16) . . ?
O13 C73 C74 112.5(14) . . ?
O14 C74 C73 116.1(15) . . ?
O14 C75 C76 109.5(12) . . ?
C75 C76 S12 115.1(11) . . ?
C78 C77 S12 116.4(14) . . ?
O15 C78 C77 107.5(13) . . ?
O15 C79 C80 107.9(12) . . ?
O16 C80 C79 110.9(13) . . ?
C82 C81 C86 120.6(18) . . ?
C82 C81 S13 115.2(15) . . ?
C86 C81 S13 123.0(14) . . ?
C81 C82 C83 119.5(19) . . ?
C82 C83 C84 120.6(19) . . ?
C85 C84 C83 120.1(19) . . ?
C84 C85 C86 117.1(17) . . ?
C84 C85 S14 117.2(15) . . ?
C86 C85 S14 124.9(13) . . ?
C81 C86 O24 123.6(16) . . ?
C81 C86 C85 121.3(17) . . ?
O24 C86 C85 114.8(16) . . ?
C88 C87 C92 117.5(16) . . ?
C88 C87 S14 120.0(13) . . ?
C92 C87 S14 121.0(14) . . ?
C89 C88 C87 123.4(16) . . ?
C88 C89 C90 120.2(16) . . ?
C91 C90 C89 119.0(17) . . ?
C92 C91 C90 120.8(15) . . ?
C92 C91 S15 123.3(13) . . ?
C90 C91 S15 115.5(14) . . ?
O20 C92 C91 122.5(14) . . ?
O20 C92 C87 118.5(16) . . ?
C91 C92 C87 118.8(15) . . ?
C94 C93 C98 116.9(16) . . ?
C94 C93 S15 117.6(13) . . ?
C98 C93 S15 124.7(13) . . ?
C95 C94 C93 121.9(16) . . ?
C94 C95 C96 121.8(16) . . ?
C97 C96 C95 118.2(16) . . ?
C96 C97 C98 119.3(16) . . ?
C96 C97 S16 115.7(13) . . ?
C98 C97 S16 123.9(14) . . ?
O21 C98 C93 117.5(14) . . ?
O21 C98 C97 120.8(14) . . ?
C93 C98 C97 121.7(15) . . ?
C104 C99 C100 119.0(17) . . ?
C104 C99 S16 121.8(14) . . ?
C100 C99 S16 119.0(14) . . ?
C101 C100 C99 121.8(18) . . ?
C100 C101 C102 121.3(19) . . ?
C101 C102 C103 120.7(18) . . ?
C102 C103 C104 118.3(17) . . ?
C102 C103 S13 118.8(14) . . ?
C104 C103 S13 121.7(14) . . ?
C99 C104 O17 124.3(16) . . ?
C99 C104 C103 118.7(16) . . ?
O17 C104 C103 117.0(14) . . ?
O17 C105 C106 108.6(14) . . ?
O18 C106 C105 111.2(16) . . ?
O18 C107 C108 105.6(15) . . ?
C107 C108 S17 115.9(13) . . ?
C129 C109 S17 112.7(12) . . ?
O19 C110 C111 114.9(17) . . ?
C110 C111 O20 111.1(15) . . ?
O21 C112 C113 114.2(14) . . ?
O22 C113 C112 117.0(18) . . ?
O22 C114 C115 106.0(13) . . ?
C114 C115 S18 115.5(12) . . ?
C117 C116 S18 116.5(13) . . ?
O23 C117 C116 109.0(13) . . ?
O23 C118 C119 109.8(15) . . ?
C118 C119 O24 108.8(14) . . ?
F3 C120 F1 106(3) . . ?
F3 C120 F2 104(2) . . ?
F1 C120 F2 103(2) . . ?
F3 C120 C121 111(2) . . ?
F1 C120 C121 117(2) . . ?
F2 C120 C121 114(2) . . ?
O25 C121 O26 134(3) . . ?
O25 C121 C120 111(3) . . ?
O26 C121 C120 112(3) . . ?
F6 C122 F5 123(3) . . ?
F6 C122 F4 87(2) . . ?
F5 C122 F4 93(2) . . ?
F6 C122 C123 126(3) . . ?
F5 C122 C123 110(2) . . ?
F4 C122 C123 100(3) . . ?
O27 C123 O28 141(4) . . ?
O27 C123 C122 124(4) . . ?
O28 C123 C122 91(3) . . ?
F8 C124 F9 102(2) . . ?
F8 C124 F7 107(3) . . ?
F9 C124 F7 108(2) . . ?
F8 C124 C125 114(2) . . ?
F9 C124 C125 113(3) . . ?
F7 C124 C125 113(3) . . ?
O29 C125 O30 113(4) . . ?
O29 C125 C124 123(3) . . ?
O30 C125 C124 122(3) . . ?
F12 C126 F10 100(2) . . ?
F12 C126 F11 111(2) . . ?
F10 C126 F11 99(2) . . ?
F12 C126 C127 116(2) . . ?
F10 C126 C127 116(2) . . ?
F11 C126 C127 113.1(19) . . ?
O31 C127 O32 124(2) . . ?
O31 C127 C126 119(2) . . ?
O32 C127 C126 117(2) . . ?
O19 C129 C109 108.1(14) . . ?
Cl2 C128 Cl3 112(2) . . ?
Cl2 C128 Cl1 112(2) . . ?
Cl3 C128 Cl1 108(2) . . ?
C136 C131 C132 110(3) . . ?
C136 C131 C130 128(3) . . ?
C132 C131 C130 122(3) . . ?
C133 C132 C131 124(4) . . ?
C134 C133 C132 115(4) . . ?
C133 C134 C135 126(4) . . ?
C134 C135 C136 118(4) . . ?
C135 C136 C131 126(4) . . ?

loop_
_geom_bond_atom_site_label_1
_geom_bond_atom_site_label_2
_geom_bond_distance
_geom_bond_site_symmetry_2
_geom_bond_publ_flag
Ag1 O25 2.42(2) . ?
Ag1 S5 2.527(5) . ?
Ag1 S11 2.561(5) . ?
Ag1 S17 2.620(5) . ?
Ag2 O27 2.40(3) . ?
Ag2 S6 2.517(5) 3 ?
Ag2 S11 2.551(5) . ?
Ag2 O10 2.729(13) . ?
Ag3 O30 2.31(4) . ?
Ag3 S6 2.461(5) 3 ?
Ag3 O29 2.49(3) . ?
Ag3 S17 2.684(5) . ?
Ag3 O19 2.846(12) . ?
Ag4 O31 2.262(16) . ?
Ag4 S12 2.497(5) . ?
Ag4 S18 2.528(5) 3_546 ?
Ag4 O13 5.709(11) . ?
S1 C23 1.752(18) . ?
S1 C1 1.795(17) . ?
S2 C5 1.754(17) . ?
S2 C7 1.769(18) . ?
S3 C13 1.754(19) . ?
S3 C11 1.779(19) . ?
S4 C17 1.758(18) . ?
S4 C19 1.774(19) . ?
S5 C28 1.786(18) . ?
S5 C29 1.843(17) . ?
S6 C37 1.80(2) . ?
S6 C36 1.809(17) . ?
S6 Ag3 2.461(5) 3_445 ?
S6 Ag2 2.517(5) 3_445 ?
S7 C63 1.782(17) . ?
S7 C41 1.785(17) . ?
S8 C45 1.748(16) . ?
S8 C47 1.759(17) . ?
S9 C53 1.779(16) . ?
S9 C51 1.800(18) . ?
S10 C57 1.775(16) . ?
S10 C59 1.789(17) . ?
S11 C68 1.809(19) . ?
S11 C69 1.837(17) . ?
S12 C77 1.813(18) . ?
S12 C76 1.844(17) . ?
S13 C81 1.74(2) . ?
S13 C103 1.782(19) . ?
S14 C87 1.760(19) . ?
S14 C85 1.774(19) . ?
S15 C93 1.765(19) . ?
S15 C91 1.768(17) . ?
S16 C97 1.739(18) . ?
S16 C99 1.779(19) . ?
S17 C108 1.793(18) . ?
S17 C109 1.874(17) . ?
S18 C116 1.801(18) . ?
S18 C115 1.850(18) . ?
S18 Ag4 2.528(5) 3_454 ?
F1 C120 1.29(3) . ?
F2 C120 1.30(3) . ?
F3 C120 1.25(3) . ?
F4 C122 1.48(4) . ?
F5 C122 1.35(3) . ?
F6 C122 1.34(4) . ?
F7 C124 1.34(3) . ?
F8 C124 1.29(3) . ?
F9 C124 1.32(3) . ?
F10 C126 1.30(3) . ?
F11 C126 1.30(3) . ?
F12 C126 1.28(2) . ?
O1 C6 1.367(19) . ?
O1 C25 1.42(2) . ?
O2 C27 1.39(2) . ?
O2 C26 1.40(2) . ?
O3 C31 1.43(2) . ?
O3 C30 1.48(2) . ?
O4 C18 1.385(19) . ?
O4 C32 1.48(2) . ?
O5 C24 1.40(2) . ?
O5 C33 1.42(2) . ?
O6 C34 1.23(3) . ?
O6 C35 1.35(3) . ?
O7 C39 1.33(3) . ?
O7 C38 1.41(2) . ?
O8 C12 1.348(19) . ?
O8 C40 1.43(2) . ?
O9 C58 1.342(19) . ?
O9 C65 1.441(18) . ?
O10 C66 1.44(2) . ?
O10 C67 1.44(2) . ?
O11 C71 1.386(19) . ?
O11 C70 1.42(2) . ?
O12 C46 1.36(2) . ?
O12 C72 1.46(2) . ?
O13 C64 1.353(19) . ?
O13 C73 1.464(19) . ?
O14 C74 1.43(2) . ?
O14 C75 1.450(17) . ?
O15 C79 1.423(17) . ?
O15 C78 1.442(19) . ?
O16 C52 1.385(18) . ?
O16 C80 1.435(19) . ?
O17 C104 1.391(19) . ?
O17 C105 1.464(19) . ?
O18 C107 1.39(2) . ?
O18 C106 1.41(2) . ?
O19 C110 1.43(2) . ?
O19 C129 1.46(2) . ?
O20 C92 1.369(19) . ?
O20 C111 1.469(19) . ?
O21 C112 1.39(2) . ?
O21 C98 1.392(18) . ?
O22 C113 1.36(2) . ?
O22 C114 1.449(19) . ?
O23 C118 1.39(2) . ?
O23 C117 1.428(19) . ?
O24 C86 1.38(2) . ?
O24 C119 1.48(2) . ?
O25 C121 1.10(3) . ?
O26 C121 1.23(3) . ?
O27 C123 1.19(4) . ?
O28 C123 1.34(5) . ?
O29 C125 1.08(3) . ?
O30 C125 1.16(4) . ?
O31 C127 1.25(3) . ?
O32 C127 1.26(3) . ?
C1 C2 1.35(2) . ?
C1 C6 1.38(2) . ?
C2 C3 1.39(3) . ?
C3 C4 1.40(3) . ?
C4 C5 1.37(2) . ?
C5 C6 1.37(2) . ?
C7 C8 1.36(3) . ?
C7 C12 1.47(2) . ?
C8 C9 1.33(3) . ?
C9 C10 1.40(3) . ?
C10 C11 1.41(3) . ?
C11 C12 1.38(2) . ?
C13 C18 1.40(2) . ?
C13 C14 1.40(2) . ?
C14 C15 1.37(3) . ?
C15 C16 1.38(3) . ?
C16 C17 1.37(2) . ?
C17 C18 1.40(2) . ?
C19 C24 1.38(2) . ?
C19 C20 1.39(3) . ?
C20 C21 1.36(3) . ?
C21 C22 1.39(3) . ?
C22 C23 1.34(3) . ?
C23 C24 1.42(2) . ?
C25 C26 1.47(2) . ?
C27 C28 1.51(3) . ?
C29 C30 1.47(2) . ?
C31 C32 1.46(3) . ?
C33 C34 1.48(3) . ?
C35 C36 1.52(3) . ?
C37 C38 1.45(3) . ?
C39 C40 1.50(3) . ?
C41 C42 1.38(2) . ?
C41 C46 1.40(2) . ?
C42 C43 1.37(2) . ?
C43 C44 1.38(2) . ?
C44 C45 1.40(2) . ?
C45 C46 1.39(2) . ?
C47 C52 1.39(2) . ?
C47 C48 1.43(2) . ?
C48 C49 1.33(3) . ?
C49 C50 1.33(3) . ?
C50 C51 1.43(2) . ?
C51 C52 1.39(2) . ?
C53 C54 1.36(2) . ?
C53 C58 1.41(2) . ?
C54 C55 1.39(3) . ?
C55 C56 1.40(2) . ?
C56 C57 1.37(2) . ?
C57 C58 1.42(2) . ?
C59 C60 1.38(2) . ?
C59 C64 1.40(2) . ?
C60 C61 1.43(3) . ?
C61 C62 1.37(3) . ?
C62 C63 1.39(2) . ?
C63 C64 1.38(2) . ?
C65 C66 1.44(2) . ?
C67 C68 1.57(2) . ?
C69 C70 1.48(3) . ?
C71 C72 1.42(3) . ?
C73 C74 1.48(2) . ?
C75 C76 1.49(2) . ?
C77 C78 1.51(2) . ?
C79 C80 1.53(2) . ?
C81 C82 1.35(3) . ?
C81 C86 1.36(2) . ?
C82 C83 1.37(3) . ?
C83 C84 1.41(3) . ?
C84 C85 1.37(3) . ?
C85 C86 1.42(2) . ?
C87 C88 1.37(2) . ?
C87 C92 1.45(2) . ?
C88 C89 1.35(2) . ?
C89 C90 1.40(2) . ?
C90 C91 1.39(2) . ?
C91 C92 1.39(2) . ?
C93 C94 1.39(2) . ?
C93 C98 1.41(2) . ?
C94 C95 1.36(2) . ?
C95 C96 1.40(2) . ?
C96 C97 1.40(2) . ?
C97 C98 1.41(2) . ?
C99 C104 1.38(2) . ?
C99 C100 1.39(2) . ?
C100 C101 1.32(3) . ?
C101 C102 1.35(3) . ?
C102 C103 1.39(3) . ?
C103 C104 1.43(2) . ?
C105 C106 1.47(3) . ?
C107 C108 1.52(2) . ?
C109 C129 1.49(2) . ?
C110 C111 1.45(3) . ?
C112 C113 1.52(3) . ?
C114 C115 1.49(2) . ?
C116 C117 1.48(2) . ?
C118 C119 1.48(3) . ?
C120 C121 1.53(4) . ?
C122 C123 1.62(5) . ?
C124 C125 1.47(4) . ?
C126 C127 1.45(3) . ?
C128 Cl2 1.68(4) . ?
C128 Cl3 1.75(4) . ?
C128 Cl1 1.80(4) . ?
C130 C131 1.63(4) . ?
C131 C136 1.40(4) . ?
C131 C132 1.46(4) . ?
C132 C133 1.41(4) . ?
C133 C134 1.32(4) . ?
C134 C135 1.32(3) . ?
C135 C136 1.36(4) . ?
O33 C137 1.47(4) . ?
